data_7706118
loop_
_publ_author_name
'Cica\<c-Hudi, Mario'
'Feil, Christoph M.'
'Birchall, Nicholas'
'Nieger, Martin'
'Gudat, Dietrich'

_publ_section_title
;
 Proton transfer vs. oligophosphine formation by P-C/P-H \s-bond
 metathesis: decoding the competing Br\/onsted and Lewis type reactivities
 of imidazolio-phosphines.
;
_journal_issue 47
_journal_name_full 'Dalton transactions (Cambridge, England : 2003)'
_journal_page_first 17401
_journal_page_last 17413
_journal_paper_doi 10.1039/d0dt03633a
_journal_volume 49
_journal_year 2020
_chemical_formula_moiety 'C29 H42 N2 P, B F4'
_chemical_formula_sum 'C29 H42 B F4 N2 P'
_chemical_formula_weight 536.42
_space_group_crystal_system orthorhombic
_space_group_IT_number 62
_space_group_name_Hall '-P 2ac 2n'
_space_group_name_H-M_alt 'P n m a'
_atom_sites_solution_hydrogens geom
_atom_sites_solution_primary direct
_atom_sites_solution_secondary difmap
_audit_creation_method SHELXL-2014/7
_audit_update_record
;
2020-03-23 deposited with the CCDC.	2020-11-09 downloaded from the CCDC.
;
_cell_angle_alpha 90
_cell_angle_beta 90
_cell_angle_gamma 90
_cell_formula_units_Z 4
_cell_length_a 18.5540(5)
_cell_length_b 19.0734(6)
_cell_length_c 8.1713(2)
_cell_measurement_reflns_used 3607
_cell_measurement_temperature 135(2)
_cell_measurement_theta_max 30.659
_cell_measurement_theta_min 2.136
_cell_volume 2891.72(14)
_computing_cell_refinement 'Bruker ApexII Software Suite, 2008'
_computing_data_collection 'Bruker ApexII Software Suite, 2008'
_computing_data_reduction 'Bruker ApexII Software Suite, 2008'
_computing_structure_refinement 'SHELXL-2014/7 (Sheldrick, 2014)'
_computing_structure_solution 'SHELXS-97 (Sheldrick, 1997)'
_diffrn_ambient_temperature 135(2)
_diffrn_measured_fraction_theta_full 1.000
_diffrn_measured_fraction_theta_max 0.993
_diffrn_measurement_device_type 'Bruker Kappa ApexII Duo'
_diffrn_measurement_method 'Omega and phi scans'
_diffrn_radiation_type MoK\a
_diffrn_radiation_wavelength 0.71073
_diffrn_reflns_av_R_equivalents 0.0327
_diffrn_reflns_av_unetI/netI 0.0237
_diffrn_reflns_Laue_measured_fraction_full 1.000
_diffrn_reflns_Laue_measured_fraction_max 0.993
_diffrn_reflns_limit_h_max 22
_diffrn_reflns_limit_h_min -26
_diffrn_reflns_limit_k_max 27
_diffrn_reflns_limit_k_min -27
_diffrn_reflns_limit_l_max 11
_diffrn_reflns_limit_l_min -10
_diffrn_reflns_number 37631
_diffrn_reflns_point_group_measured_fraction_full 1.000
_diffrn_reflns_point_group_measured_fraction_max 0.993
_diffrn_reflns_theta_full 25.242
_diffrn_reflns_theta_max 30.659
_diffrn_reflns_theta_min 2.136
_diffrn_source 'fine-focus sealed tube'
_exptl_absorpt_coefficient_mu 0.141
_exptl_absorpt_correction_T_max 0.7461
_exptl_absorpt_correction_T_min 0.7100
_exptl_absorpt_correction_type multi-scan
_exptl_absorpt_process_details 'BLESSING 1995'
_exptl_crystal_colour colourless
_exptl_crystal_density_diffrn 1.232
_exptl_crystal_description block
_exptl_crystal_F_000 1144
_exptl_crystal_size_max 0.591
_exptl_crystal_size_mid 0.430
_exptl_crystal_size_min 0.422
_refine_diff_density_max 0.390
_refine_diff_density_min -0.403
_refine_diff_density_rms 0.057
_refine_ls_extinction_method none
_refine_ls_goodness_of_fit_ref 1.049
_refine_ls_hydrogen_treatment constr
_refine_ls_matrix_type full
_refine_ls_number_parameters 176
_refine_ls_number_reflns 4562
_refine_ls_number_restraints 0
_refine_ls_restrained_S_all 1.049
_refine_ls_R_factor_all 0.0592
_refine_ls_R_factor_gt 0.0430
_refine_ls_shift/su_max 0.001
_refine_ls_shift/su_mean 0.000
_refine_ls_structure_factor_coef Fsqd
_refine_ls_weighting_details 'w=1/[\s^2^(Fo^2^)+(0.0566P)^2^+1.3806P] where P=(Fo^2^+2Fc^2^)/3'
_refine_ls_weighting_scheme calc
_refine_ls_wR_factor_gt 0.1100
_refine_ls_wR_factor_ref 0.1223
_reflns_Friedel_coverage 0.000
_reflns_number_gt 3607
_reflns_number_total 4562
_reflns_threshold_expression 'I > 2\s(I)'
_cod_data_source_file d0dt03633a2.cif
_cod_data_source_block g540_mn
_cod_database_code 7706118
_shelx_shelxl_version_number 2014/7
_shelx_space_group_comment
;
The symmetry employed for this shelxl refinement is uniquely defined
by the following loop, which should always be used as a source of
symmetry information in preference to the above space-group names.
They are only intended as comments.
;
_shelx_estimated_absorpt_t_min 0.921
_shelx_estimated_absorpt_t_max 0.943

loop_
_space_group_symop_operation_xyz
'x, y, z'
'-x+1/2, -y, z+1/2'
'-x, y+1/2, -z'
'x+1/2, -y+1/2, -z+1/2'
'-x, -y, -z'
'x-1/2, y, -z-1/2'
'x, -y-1/2, z'
'-x-1/2, y-1/2, z-1/2'

loop_
_atom_site_label
_atom_site_type_symbol
_atom_site_fract_x
_atom_site_fract_y
_atom_site_fract_z
_atom_site_U_iso_or_equiv
_atom_site_adp_type
_atom_site_occupancy
_atom_site_site_symmetry_order
_atom_site_calc_flag
_atom_site_refinement_flags_posn
_atom_site_refinement_flags_adp
_atom_site_refinement_flags_occupancy
_atom_site_disorder_assembly
_atom_site_disorder_group
P1 P 0.64646(2) 0.2500 0.82497(5) 0.01826(11) Uani 1 2 d S T P . .
C1 C 0.71018(9) 0.32222(9) 0.8048(2) 0.0429(4) Uani 1 1 d . . . . .
H1A H 0.6841 0.3669 0.8077 0.064 Uiso 1 1 calc R U . . .
H1B H 0.7359 0.3180 0.7005 0.064 Uiso 1 1 calc R U . . .
H1C H 0.7448 0.3206 0.8952 0.064 Uiso 1 1 calc R U . . .
C2 C 0.60229(8) 0.2500 0.62264(19) 0.0149(3) Uani 1 2 d S T P . .
N1 N 0.57633(5) 0.30655(5) 0.54222(12) 0.01557(19) Uani 1 1 d . . . . .
C3 C 0.53410(6) 0.28525(6) 0.41160(14) 0.0202(2) Uani 1 1 d . . . . .
H3 H 0.5097 0.3149 0.3362 0.024 Uiso 1 1 calc R U . . .
C4 C 0.57975(6) 0.37951(6) 0.59215(14) 0.0168(2) Uani 1 1 d . . . . .
C5 C 0.63116(6) 0.42317(6) 0.51909(15) 0.0187(2) Uani 1 1 d . . . . .
C6 C 0.62956(7) 0.49358(6) 0.56404(16) 0.0235(3) Uani 1 1 d . . . . .
H6 H 0.6639 0.5250 0.5185 0.028 Uiso 1 1 calc R U . . .
C7 C 0.57897(7) 0.51869(7) 0.67378(17) 0.0267(3) Uani 1 1 d . . . . .
H7 H 0.5782 0.5672 0.7005 0.032 Uiso 1 1 calc R U . . .
C8 C 0.52955(7) 0.47378(6) 0.74491(17) 0.0251(3) Uani 1 1 d . . . . .
H8 H 0.4955 0.4917 0.8209 0.030 Uiso 1 1 calc R U . . .
C9 C 0.52893(6) 0.40241(6) 0.70667(14) 0.0191(2) Uani 1 1 d . . . . .
C10 C 0.68637(7) 0.39631(7) 0.39757(16) 0.0238(3) Uani 1 1 d . . . . .
H10 H 0.6908 0.3445 0.4132 0.029 Uiso 1 1 calc R U . . .
C11 C 0.76090(8) 0.42875(8) 0.4242(2) 0.0363(3) Uani 1 1 d . . . . .
H11A H 0.7947 0.4099 0.3431 0.055 Uiso 1 1 calc R U . . .
H11B H 0.7578 0.4798 0.4119 0.055 Uiso 1 1 calc R U . . .
H11C H 0.7780 0.4173 0.5345 0.055 Uiso 1 1 calc R U . . .
C12 C 0.66164(10) 0.40938(10) 0.22190(19) 0.0407(4) Uani 1 1 d . . . . .
H12A H 0.6981 0.3916 0.1457 0.061 Uiso 1 1 calc R U . . .
H12B H 0.6159 0.3851 0.2027 0.061 Uiso 1 1 calc R U . . .
H12C H 0.6551 0.4598 0.2046 0.061 Uiso 1 1 calc R U . . .
C13 C 0.47533(7) 0.35333(6) 0.78730(16) 0.0230(2) Uani 1 1 d . . . . .
H13 H 0.4925 0.3043 0.7684 0.028 Uiso 1 1 calc R U . . .
C14 C 0.40059(8) 0.35941(10) 0.7126(2) 0.0428(4) Uani 1 1 d . . . . .
H14A H 0.4037 0.3523 0.5940 0.064 Uiso 1 1 calc R U . . .
H14B H 0.3690 0.3237 0.7605 0.064 Uiso 1 1 calc R U . . .
H14C H 0.3809 0.4061 0.7351 0.064 Uiso 1 1 calc R U . . .
C15 C 0.47052(11) 0.36436(13) 0.9706(2) 0.0571(6) Uani 1 1 d . . . . .
H15A H 0.4354 0.3316 1.0171 0.086 Uiso 1 1 calc R U . . .
H15B H 0.5179 0.3560 1.0202 0.086 Uiso 1 1 calc R U . . .
H15C H 0.4553 0.4126 0.9932 0.086 Uiso 1 1 calc R U . . .
B1 B 0.32632(12) 0.2500 0.2548(3) 0.0251(4) Uani 1 2 d S T P . .
F1 F 0.31393(8) 0.2500 0.08728(15) 0.0408(3) Uani 1 2 d S T P . .
F2 F 0.26116(8) 0.2500 0.33397(19) 0.0546(4) Uani 1 2 d S T P . .
F3 F 0.36512(6) 0.30912(6) 0.29850(14) 0.0539(3) Uani 1 1 d . . . . .

loop_
_atom_site_aniso_label
_atom_site_aniso_U_11
_atom_site_aniso_U_22
_atom_site_aniso_U_33
_atom_site_aniso_U_23
_atom_site_aniso_U_13
_atom_site_aniso_U_12
P1 0.01531(19) 0.0236(2) 0.01583(19) 0.000 -0.00181(15) 0.000
C1 0.0447(9) 0.0421(8) 0.0418(9) 0.0133(7) -0.0264(7) -0.0224(7)
C2 0.0124(6) 0.0163(6) 0.0160(7) 0.000 0.0013(5) 0.000
N1 0.0154(4) 0.0150(4) 0.0164(4) 0.0002(3) -0.0003(3) 0.0002(3)
C3 0.0221(5) 0.0206(5) 0.0180(5) 0.0013(4) -0.0058(4) 0.0007(4)
C4 0.0166(5) 0.0144(4) 0.0193(5) -0.0004(4) -0.0018(4) 0.0011(4)
C5 0.0174(5) 0.0183(5) 0.0205(5) 0.0012(4) -0.0006(4) -0.0002(4)
C6 0.0243(6) 0.0176(5) 0.0286(6) 0.0010(4) -0.0003(5) -0.0037(4)
C7 0.0310(6) 0.0168(5) 0.0323(7) -0.0047(5) -0.0009(5) 0.0000(5)
C8 0.0249(6) 0.0219(5) 0.0284(6) -0.0042(5) 0.0026(5) 0.0033(5)
C9 0.0175(5) 0.0195(5) 0.0204(5) -0.0002(4) 0.0008(4) 0.0013(4)
C10 0.0231(6) 0.0215(5) 0.0267(6) 0.0020(5) 0.0061(5) -0.0006(4)
C11 0.0237(6) 0.0365(8) 0.0489(9) 0.0030(7) 0.0105(6) -0.0048(6)
C12 0.0458(9) 0.0514(9) 0.0251(7) -0.0006(6) 0.0070(6) 0.0024(7)
C13 0.0200(5) 0.0217(5) 0.0275(6) 0.0013(4) 0.0063(5) 0.0024(4)
C14 0.0273(7) 0.0566(10) 0.0445(9) 0.0107(8) -0.0045(7) -0.0141(7)
C15 0.0509(11) 0.0964(16) 0.0241(7) 0.0063(9) 0.0030(7) -0.0344(11)
B1 0.0267(10) 0.0258(9) 0.0229(9) 0.000 0.0005(8) 0.000
F1 0.0494(8) 0.0484(8) 0.0245(6) 0.000 -0.0054(6) 0.000
F2 0.0437(8) 0.0724(11) 0.0477(9) 0.000 0.0211(7) 0.000
F3 0.0699(7) 0.0416(5) 0.0502(6) 0.0062(5) -0.0221(5) -0.0238(5)

loop_
_atom_type_symbol
_atom_type_description
_atom_type_scat_dispersion_real
_atom_type_scat_dispersion_imag
_atom_type_scat_source
C C 0.0033 0.0016 'International Tables Vol C Tables 4.2.6.8 and 6.1.1.4'
H H 0.0000 0.0000 'International Tables Vol C Tables 4.2.6.8 and 6.1.1.4'
B B 0.0013 0.0007 'International Tables Vol C Tables 4.2.6.8 and 6.1.1.4'
N N 0.0061 0.0033 'International Tables Vol C Tables 4.2.6.8 and 6.1.1.4'
F F 0.0171 0.0103 'International Tables Vol C Tables 4.2.6.8 and 6.1.1.4'
P P 0.1023 0.0942 'International Tables Vol C Tables 4.2.6.8 and 6.1.1.4'

loop_
_geom_angle_atom_site_label_1
_geom_angle_atom_site_label_2
_geom_angle_atom_site_label_3
_geom_angle
_geom_angle_site_symmetry_1
_geom_angle_site_symmetry_3
_geom_angle_publ_flag
C1 P1 C1 98.18(13) 7_565 . ?
C1 P1 C2 101.94(6) 7_565 . ?
C1 P1 C2 101.94(6) . . ?
P1 C1 H1A 109.5 . . ?
P1 C1 H1B 109.5 . . ?
H1A C1 H1B 109.5 . . ?
P1 C1 H1C 109.5 . . ?
H1A C1 H1C 109.5 . . ?
H1B C1 H1C 109.5 . . ?
N1 C2 N1 105.87(13) 7_565 . ?
N1 C2 P1 126.43(7) 7_565 . ?
N1 C2 P1 126.43(7) . . ?
C2 N1 C3 110.01(10) . . ?
C2 N1 C4 127.80(10) . . ?
C3 N1 C4 121.50(9) . . ?
C3 C3 N1 107.05(6) 7_565 . ?
C3 C3 H3 126.5 7_565 . ?
N1 C3 H3 126.5 . . ?
C9 C4 C5 123.98(10) . . ?
C9 C4 N1 117.27(10) . . ?
C5 C4 N1 118.70(10) . . ?
C6 C5 C4 116.53(11) . . ?
C6 C5 C10 120.87(11) . . ?
C4 C5 C10 122.60(10) . . ?
C7 C6 C5 121.27(12) . . ?
C7 C6 H6 119.4 . . ?
C5 C6 H6 119.4 . . ?
C8 C7 C6 120.51(12) . . ?
C8 C7 H7 119.7 . . ?
C6 C7 H7 119.7 . . ?
C7 C8 C9 121.01(12) . . ?
C7 C8 H8 119.5 . . ?
C9 C8 H8 119.5 . . ?
C8 C9 C4 116.66(11) . . ?
C8 C9 C13 120.66(11) . . ?
C4 C9 C13 122.69(10) . . ?
C5 C10 C12 110.94(11) . . ?
C5 C10 C11 112.39(11) . . ?
C12 C10 C11 109.81(12) . . ?
C5 C10 H10 107.8 . . ?
C12 C10 H10 107.8 . . ?
C11 C10 H10 107.8 . . ?
C10 C11 H11A 109.5 . . ?
C10 C11 H11B 109.5 . . ?
H11A C11 H11B 109.5 . . ?
C10 C11 H11C 109.5 . . ?
H11A C11 H11C 109.5 . . ?
H11B C11 H11C 109.5 . . ?
C10 C12 H12A 109.5 . . ?
C10 C12 H12B 109.5 . . ?
H12A C12 H12B 109.5 . . ?
C10 C12 H12C 109.5 . . ?
H12A C12 H12C 109.5 . . ?
H12B C12 H12C 109.5 . . ?
C15 C13 C9 112.49(12) . . ?
C15 C13 C14 109.44(13) . . ?
C9 C13 C14 112.14(11) . . ?
C15 C13 H13 107.5 . . ?
C9 C13 H13 107.5 . . ?
C14 C13 H13 107.5 . . ?
C13 C14 H14A 109.5 . . ?
C13 C14 H14B 109.5 . . ?
H14A C14 H14B 109.5 . . ?
C13 C14 H14C 109.5 . . ?
H14A C14 H14C 109.5 . . ?
H14B C14 H14C 109.5 . . ?
C13 C15 H15A 109.5 . . ?
C13 C15 H15B 109.5 . . ?
H15A C15 H15B 109.5 . . ?
C13 C15 H15C 109.5 . . ?
H15A C15 H15C 109.5 . . ?
H15B C15 H15C 109.5 . . ?
F2 B1 F3 109.68(12) . 7_565 ?
F2 B1 F3 109.68(12) . . ?
F3 B1 F3 109.05(17) 7_565 . ?
F2 B1 F1 108.62(17) . . ?
F3 B1 F1 109.90(12) 7_565 . ?
F3 B1 F1 109.90(12) . . ?

loop_
_geom_bond_atom_site_label_1
_geom_bond_atom_site_label_2
_geom_bond_distance
_geom_bond_site_symmetry_2
_geom_bond_publ_flag
P1 C1 1.8227(15) 7_565 ?
P1 C1 1.8227(15) . ?
P1 C2 1.8453(16) . ?
C1 H1A 0.9800 . ?
C1 H1B 0.9800 . ?
C1 H1C 0.9800 . ?
C2 N1 1.3517(13) 7_565 ?
C2 N1 1.3517(13) . ?
N1 C3 1.3851(14) . ?
N1 C4 1.4515(14) . ?
C3 C3 1.345(2) 7_565 ?
C3 H3 0.9500 . ?
C4 C9 1.3984(16) . ?
C4 C5 1.4000(16) . ?
C5 C6 1.3927(16) . ?
C5 C10 1.5159(17) . ?
C6 C7 1.3837(18) . ?
C6 H6 0.9500 . ?
C7 C8 1.3829(19) . ?
C7 H7 0.9500 . ?
C8 C9 1.3966(16) . ?
C8 H8 0.9500 . ?
C9 C13 1.5164(17) . ?
C10 C12 1.528(2) . ?
C10 C11 1.5304(19) . ?
C10 H10 1.0000 . ?
C11 H11A 0.9800 . ?
C11 H11B 0.9800 . ?
C11 H11C 0.9800 . ?
C12 H12A 0.9800 . ?
C12 H12B 0.9800 . ?
C12 H12C 0.9800 . ?
C13 C15 1.515(2) . ?
C13 C14 1.520(2) . ?
C13 H13 1.0000 . ?
C14 H14A 0.9800 . ?
C14 H14B 0.9800 . ?
C14 H14C 0.9800 . ?
C15 H15A 0.9800 . ?
C15 H15B 0.9800 . ?
C15 H15C 0.9800 . ?
B1 F2 1.371(3) . ?
B1 F3 1.3846(15) 7_565 ?
B1 F3 1.3847(15) . ?
B1 F1 1.388(2) . ?

loop_
_geom_hbond_atom_site_label_D
_geom_hbond_atom_site_label_H
_geom_hbond_atom_site_label_A
_geom_hbond_distance_DH
_geom_hbond_distance_HA
_geom_hbond_distance_DA
_geom_hbond_angle_DHA
_geom_hbond_site_symmetry_A
C1 H1C F2 0.98 2.61 3.392(2) 137.1 6_657

loop_
_geom_torsion_atom_site_label_1
_geom_torsion_atom_site_label_2
_geom_torsion_atom_site_label_3
_geom_torsion_atom_site_label_4
_geom_torsion
_geom_torsion_site_symmetry_1
_geom_torsion_site_symmetry_2
_geom_torsion_site_symmetry_3
_geom_torsion_site_symmetry_4
_geom_torsion_publ_flag
C1 P1 C2 N1 46.80(15) 7_565 . . 7_565 ?
C1 P1 C2 N1 147.95(13) . . . 7_565 ?
C1 P1 C2 N1 -147.95(13) 7_565 . . . ?
C1 P1 C2 N1 -46.80(15) . . . . ?
N1 C2 N1 C3 0.05(16) 7_565 . . . ?
P1 C2 N1 C3 -167.66(10) . . . . ?
N1 C2 N1 C4 170.46(7) 7_565 . . . ?
P1 C2 N1 C4 2.8(2) . . . . ?
C2 N1 C3 C3 -0.03(10) . . . 7_565 ?
C4 N1 C3 C3 -171.15(8) . . . 7_565 ?
C2 N1 C4 C9 -80.44(15) . . . . ?
C3 N1 C4 C9 88.98(13) . . . . ?
C2 N1 C4 C5 102.07(15) . . . . ?
C3 N1 C4 C5 -88.51(13) . . . . ?
C9 C4 C5 C6 -0.92(18) . . . . ?
N1 C4 C5 C6 176.39(10) . . . . ?
C9 C4 C5 C10 178.86(11) . . . . ?
N1 C4 C5 C10 -3.83(17) . . . . ?
C4 C5 C6 C7 -0.78(19) . . . . ?
C10 C5 C6 C7 179.43(12) . . . . ?
C5 C6 C7 C8 1.6(2) . . . . ?
C6 C7 C8 C9 -0.7(2) . . . . ?
C7 C8 C9 C4 -0.90(19) . . . . ?
C7 C8 C9 C13 179.01(12) . . . . ?
C5 C4 C9 C8 1.74(18) . . . . ?
N1 C4 C9 C8 -175.60(10) . . . . ?
C5 C4 C9 C13 -178.17(11) . . . . ?
N1 C4 C9 C13 4.49(17) . . . . ?
C6 C5 C10 C12 -82.88(15) . . . . ?
C4 C5 C10 C12 97.34(15) . . . . ?
C6 C5 C10 C11 40.50(17) . . . . ?
C4 C5 C10 C11 -139.28(12) . . . . ?
C8 C9 C13 C15 -46.13(18) . . . . ?
C4 C9 C13 C15 133.78(15) . . . . ?
C8 C9 C13 C14 77.74(16) . . . . ?
C4 C9 C13 C14 -102.35(15) . . . . ?
